data_1512212
loop_
_publ_author_name
'Schr\"oder, Sybrin P'
'Taylor, Nicholas J.'
'Jackson, Paula'
'Franckevi\<cius, Vilius'

_publ_section_title
;
 Catalytic decarboxylative alkenylation of enolates.
;
_journal_issue 14
_journal_name_full 'Organic letters'
_journal_page_first 3778
_journal_page_last 3781
_journal_paper_doi 10.1021/ol401729m
_journal_volume 15
_journal_year 2013
_chemical_formula_moiety 'C19 H24 O3'
_chemical_formula_sum 'C19 H24 O3'
_chemical_formula_weight 300.38
_chemical_name_systematic
;
 ? 
;
_space_group_crystal_system monoclinic
_space_group_IT_number 14
_space_group_name_Hall '-P 2yab'
_space_group_name_H-M_alt 'P 1 21/a 1'
_symmetry_space_group_name_Hall '-P 2yab'
_symmetry_space_group_name_H-M 'P 1 21/a 1'
_atom_sites_solution_hydrogens geom
_atom_sites_solution_primary iterative
_atom_sites_solution_secondary difmap
_audit_creation_date 2012-11-30
_audit_creation_method
;
  Olex2 1.2
  (compiled Nov  5 2012 18:25:38, GUI svn.r4372)
;
_cell_angle_alpha 90.00
_cell_angle_beta 127.998(8)
_cell_angle_gamma 90.00
_cell_formula_units_Z 4
_cell_length_a 14.6030(7)
_cell_length_b 19.3678(5)
_cell_length_c 7.3303(4)
_cell_measurement_reflns_used 3521
_cell_measurement_temperature 110.00(10)
_cell_measurement_theta_max 27.8099
_cell_measurement_theta_min 2.8019
_cell_volume 1633.8(2)
_computing_cell_refinement
;
CrysAlisPro, Agilent Technologies,
Version 1.171.36.21 (release 14-08-2012 CrysAlis171 .NET)
(compiled Sep 14 2012,17:21:16)
;
_computing_data_collection
;
CrysAlisPro, Agilent Technologies,
Version 1.171.36.21 (release 14-08-2012 CrysAlis171 .NET)
(compiled Sep 14 2012,17:21:16)
;
_computing_data_reduction
;
CrysAlisPro, Agilent Technologies,
Version 1.171.36.21 (release 14-08-2012 CrysAlis171 .NET)
(compiled Sep 14 2012,17:21:16)
;
_computing_molecular_graphics
;
O. V. Dolomanov, L. J. Bourhis, R. J. Gildea, J. A. K. Howard and H. Puschmann,
OLEX2: a complete structure solution, refinement and analysis program.
J. Appl. Cryst. (2009). 42, 339-341.
;
_computing_publication_material
;
O. V. Dolomanov, L. J. Bourhis, R. J. Gildea, J. A. K. Howard and H. Puschmann,
OLEX2: a complete structure solution, refinement and analysis program.
J. Appl. Cryst. (2009). 42, 339-341.
;
_computing_structure_refinement
;
SHELXL, G.M. Sheldrick, Acta Cryst.
(2008). A64, 112-122
;
_computing_structure_solution 'SUPERFLIP, J. Appl. Cryst. (2007) 40, 786-790'
_diffrn_ambient_temperature 110.00(10)
_diffrn_detector_area_resol_mean 16.1450
_diffrn_measured_fraction_theta_full 0.9960
_diffrn_measured_fraction_theta_max 0.9960
_diffrn_measurement_details
;
  1 omega  -59.00    0.00   1.0000   28.0000
omega____ theta____ kappa____ phi______ frames
    -      -20.6160  -57.0000  150.0000 59

  2 omega  -83.00   46.00   1.0000   28.0000
omega____ theta____ kappa____ phi______ frames
    -      -20.6160    0.0000 -180.0000 129

  3 omega   59.00   97.00   1.0000   28.0000
omega____ theta____ kappa____ phi______ frames
    -       22.0222 -178.0000    0.0000 38
;
_diffrn_measurement_device_type 'SuperNova, Single source at offset), Eos'
_diffrn_measurement_method '\w scans'
_diffrn_orient_matrix_UB_11 0.0352374000
_diffrn_orient_matrix_UB_12 0.0228412000
_diffrn_orient_matrix_UB_13 0.0948379000
_diffrn_orient_matrix_UB_21 -0.0128751000
_diffrn_orient_matrix_UB_22 0.0270616000
_diffrn_orient_matrix_UB_23 -0.0777518000
_diffrn_orient_matrix_UB_31 -0.0489423000
_diffrn_orient_matrix_UB_32 0.0093040000
_diffrn_orient_matrix_UB_33 -0.0065973000
_diffrn_radiation_monochromator mirror
_diffrn_radiation_type 'Mo K\a'
_diffrn_radiation_wavelength 0.7107
_diffrn_reflns_av_R_equivalents 0.0173
_diffrn_reflns_av_unetI/netI 0.0318
_diffrn_reflns_limit_h_max 19
_diffrn_reflns_limit_h_min -18
_diffrn_reflns_limit_k_max 25
_diffrn_reflns_limit_k_min -21
_diffrn_reflns_limit_l_max 9
_diffrn_reflns_limit_l_min -9
_diffrn_reflns_number 7641
_diffrn_reflns_theta_full 27.87
_diffrn_reflns_theta_max 27.87
_diffrn_reflns_theta_min 3.00
_diffrn_source 'SuperNova (Mo) X-ray Source'
_exptl_absorpt_coefficient_mu 0.081
_exptl_absorpt_correction_T_max 0.995
_exptl_absorpt_correction_T_min 0.985
_exptl_absorpt_correction_type analytical
_exptl_absorpt_process_details
;
CrysAlisPro, Agilent Technologies,
Version 1.171.36.21 (release 14-08-2012 CrysAlis171 .NET)
(compiled Sep 14 2012,17:21:16)
Analytical numeric absorption correction using a multifaceted crystal
            model based on expressions derived by R.C. Clark & J.S. Reid.
(Clark, R. C. & Reid, J. S. (1995). Acta Cryst. A51, 887-897)
;
_exptl_crystal_colour 'clear colourless'
_exptl_crystal_colour_lustre clear
_exptl_crystal_colour_primary colourless
_exptl_crystal_density_diffrn 1.221
_exptl_crystal_density_method 'not measured'
_exptl_crystal_description needle
_exptl_crystal_F_000 648
_exptl_crystal_size_max 0.2456
_exptl_crystal_size_mid 0.1467
_exptl_crystal_size_min 0.0746
_refine_diff_density_max 0.305
_refine_diff_density_min -0.207
_refine_diff_density_rms 0.041
_refine_ls_extinction_method none
_refine_ls_goodness_of_fit_ref 1.062
_refine_ls_hydrogen_treatment mixed
_refine_ls_matrix_type full
_refine_ls_number_parameters 295
_refine_ls_number_reflns 3889
_refine_ls_number_restraints 0
_refine_ls_restrained_S_all 1.062
_refine_ls_R_factor_all 0.0518
_refine_ls_R_factor_gt 0.0425
_refine_ls_shift/su_max 0.000
_refine_ls_shift/su_mean 0.000
_refine_ls_structure_factor_coef Fsqd
_refine_ls_weighting_details 'calc w=1/[\s^2^(Fo^2^)+(0.0385P)^2^+0.5677P] where P=(Fo^2^+2Fc^2^)/3'
_refine_ls_weighting_scheme calc
_refine_ls_wR_factor_gt 0.0967
_refine_ls_wR_factor_ref 0.1026
_reflns_number_gt 3283
_reflns_number_total 3889
_reflns_threshold_expression >2sigma(I)
_cod_data_source_file ol401729m_si_002.cif
_cod_data_source_block rjkt1214
_cod_original_cell_volume 1633.75(22)
_cod_database_code 1512212
_chemical_oxdiff_formula 'C19 H24 O3'
_chemical_oxdiff_usercomment 'Vil vf450p'
_reflns_odcompleteness_completeness 99.60
_reflns_odcompleteness_iscentric 1
_reflns_odcompleteness_theta 27.82
_olex2_refinement_description
;
;

loop_
_space_group_symop_id
_space_group_symop_operation_xyz
1 'x, y, z'
2 '-x+1/2, y+1/2, -z'
3 '-x, -y, -z'
4 'x-1/2, -y-1/2, z'

loop_
_atom_site_label
_atom_site_type_symbol
_atom_site_fract_x
_atom_site_fract_y
_atom_site_fract_z
_atom_site_U_iso_or_equiv
_atom_site_adp_type
_atom_site_occupancy
_atom_site_symmetry_multiplicity
_atom_site_calc_flag
C1 C 0.41043(12) 0.25323(7) 0.1882(3) 0.0230(3) Uani 1 1 d
C2 C 0.44071(10) 0.32499(7) 0.2858(2) 0.0183(3) Uani 1 1 d
C3 C 0.44501(10) 0.34065(6) 0.4989(2) 0.0150(2) Uani 1 1 d
C4 C 0.56363(10) 0.31382(6) 0.7135(2) 0.0180(3) Uani 1 1 d
C5 C 0.47086(12) 0.43972(7) 0.7593(3) 0.0238(3) Uani 1 1 d
C6 C 0.59655(12) 0.33410(8) 0.9462(2) 0.0256(3) Uani 1 1 d
C7 C 0.06702(11) 0.40147(6) -0.2630(2) 0.0187(3) Uani 1 1 d
C8 C 0.44639(11) 0.41978(6) 0.5314(2) 0.0188(3) Uani 1 1 d
C9 C 0.34477(10) 0.30523(6) 0.4766(2) 0.0157(2) Uani 1 1 d
C10 C 0.22908(10) 0.34137(7) 0.3335(2) 0.0173(3) Uani 1 1 d
C11 C 0.35420(12) 0.24514(7) 0.5733(2) 0.0222(3) Uani 1 1 d
C12 C 0.09050(10) 0.38434(6) -0.0521(2) 0.0160(2) Uani 1 1 d
C13 C 0.00902(10) 0.39536(6) -0.0154(2) 0.0167(2) Uani 1 1 d
C14 C -0.10086(11) 0.42217(6) -0.1926(2) 0.0191(3) Uani 1 1 d
C15 C -0.12607(12) 0.43752(7) -0.4032(2) 0.0232(3) Uani 1 1 d
C16 C -0.04272(12) 0.42744(7) -0.4365(2) 0.0231(3) Uani 1 1 d
C17 C 0.58909(12) 0.41247(8) 0.9643(3) 0.0268(3) Uani 1 1 d
C18 C -0.18901(12) 0.43293(8) -0.1508(3) 0.0259(3) Uani 1 1 d
C19 C 0.15853(13) 0.39231(8) -0.2952(3) 0.0252(3) Uani 1 1 d
O1 O 0.46284(9) 0.37009(5) 0.20396(18) 0.0298(2) Uani 1 1 d
O2 O 0.62868(8) 0.28227(5) 0.69306(17) 0.0251(2) Uani 1 1 d
O3 O 0.19868(7) 0.35590(5) 0.11049(15) 0.0189(2) Uani 1 1 d
H13 H 0.0249(12) 0.3835(8) 0.127(3) 0.019(4) Uiso 1 1 d
H10A H 0.1706(12) 0.3110(8) 0.318(3) 0.018(4) Uiso 1 1 d
H10B H 0.2317(12) 0.3860(8) 0.407(3) 0.017(4) Uiso 1 1 d
H8A H 0.3716(13) 0.4386(7) 0.393(3) 0.017(4) Uiso 1 1 d
H8B H 0.5087(14) 0.4385(8) 0.529(3) 0.025(4) Uiso 1 1 d
H15 H -0.2028(15) 0.4552(9) -0.529(3) 0.034(4) Uiso 1 1 d
H1A H 0.4433(15) 0.2455(9) 0.108(3) 0.036(5) Uiso 1 1 d
H1B H 0.4385(14) 0.2172(9) 0.310(3) 0.031(4) Uiso 1 1 d
H1C H 0.3250(16) 0.2489(9) 0.075(3) 0.039(5) Uiso 1 1 d
H5A H 0.4089(14) 0.4211(8) 0.769(3) 0.027(4) Uiso 1 1 d
H5B H 0.4663(14) 0.4908(9) 0.762(3) 0.030(4) Uiso 1 1 d
H11A H 0.4274(13) 0.2195(8) 0.672(3) 0.023(4) Uiso 1 1 d
H11B H 0.2866(13) 0.2235(8) 0.550(3) 0.026(4) Uiso 1 1 d
H16 H -0.0603(13) 0.4386(8) -0.583(3) 0.027(4) Uiso 1 1 d
H6A H 0.5425(13) 0.3104(8) 0.967(3) 0.026(4) Uiso 1 1 d
H6B H 0.6742(14) 0.3169(9) 1.068(3) 0.031(4) Uiso 1 1 d
H18A H -0.2672(18) 0.4405(11) -0.297(4) 0.054(6) Uiso 1 1 d
H18B H -0.1963(16) 0.3928(11) -0.078(3) 0.049(5) Uiso 1 1 d
H18C H -0.1711(18) 0.4739(12) -0.053(4) 0.061(6) Uiso 1 1 d
H17A H 0.6034(14) 0.4232(8) 1.112(3) 0.030(4) Uiso 1 1 d
H17B H 0.6509(14) 0.4363(8) 0.966(3) 0.028(4) Uiso 1 1 d
H19A H 0.2330(16) 0.4157(9) -0.171(3) 0.040(5) Uiso 1 1 d
H19B H 0.1311(14) 0.4142(9) -0.447(3) 0.036(5) Uiso 1 1 d
H19C H 0.1771(15) 0.3434(10) -0.294(3) 0.039(5) Uiso 1 1 d

loop_
_atom_site_aniso_label
_atom_site_aniso_U_11
_atom_site_aniso_U_22
_atom_site_aniso_U_33
_atom_site_aniso_U_23
_atom_site_aniso_U_13
_atom_site_aniso_U_12
C1 0.0241(7) 0.0244(7) 0.0243(7) -0.0062(6) 0.0169(6) -0.0026(5)
C2 0.0155(6) 0.0219(6) 0.0188(6) 0.0001(5) 0.0112(5) 0.0010(5)
C3 0.0145(5) 0.0145(5) 0.0166(6) 0.0007(5) 0.0098(5) 0.0014(4)
C4 0.0154(6) 0.0173(6) 0.0199(6) 0.0004(5) 0.0102(5) -0.0006(5)
C5 0.0256(7) 0.0213(7) 0.0288(7) -0.0064(6) 0.0189(6) -0.0013(5)
C6 0.0166(6) 0.0385(8) 0.0172(6) 0.0014(6) 0.0081(5) 0.0040(6)
C7 0.0234(6) 0.0161(6) 0.0173(6) -0.0008(5) 0.0130(5) -0.0028(5)
C8 0.0210(6) 0.0146(6) 0.0235(7) -0.0001(5) 0.0150(6) 0.0003(5)
C9 0.0146(5) 0.0186(6) 0.0140(6) -0.0007(5) 0.0088(5) 0.0001(4)
C10 0.0155(6) 0.0230(6) 0.0155(6) 0.0028(5) 0.0106(5) 0.0015(5)
C11 0.0203(6) 0.0214(6) 0.0243(7) 0.0036(5) 0.0134(6) 0.0000(5)
C12 0.0156(6) 0.0141(5) 0.0149(6) -0.0002(5) 0.0076(5) -0.0011(4)
C13 0.0173(6) 0.0158(6) 0.0159(6) -0.0002(5) 0.0097(5) -0.0009(4)
C14 0.0173(6) 0.0132(6) 0.0220(7) -0.0014(5) 0.0097(5) -0.0009(4)
C15 0.0189(6) 0.0183(6) 0.0206(7) 0.0029(5) 0.0061(5) 0.0012(5)
C16 0.0276(7) 0.0206(6) 0.0146(6) 0.0032(5) 0.0098(6) -0.0010(5)
C17 0.0211(7) 0.0376(8) 0.0225(7) -0.0119(6) 0.0138(6) -0.0059(6)
C18 0.0189(6) 0.0231(7) 0.0329(8) 0.0021(6) 0.0146(6) 0.0035(5)
C19 0.0337(8) 0.0269(7) 0.0232(7) 0.0041(6) 0.0216(7) 0.0026(6)
O1 0.0427(6) 0.0282(5) 0.0326(6) -0.0003(4) 0.0304(5) -0.0045(4)
O2 0.0184(4) 0.0264(5) 0.0274(5) -0.0017(4) 0.0125(4) 0.0046(4)
O3 0.0161(4) 0.0276(5) 0.0143(4) 0.0040(4) 0.0100(4) 0.0046(3)

loop_
_atom_type_symbol
_atom_type_description
_atom_type_scat_dispersion_real
_atom_type_scat_dispersion_imag
_atom_type_scat_source
C C 0.0033 0.0016 'International Tables Vol C Tables 4.2.6.8 and 6.1.1.4'
H H 0.0000 0.0000 'International Tables Vol C Tables 4.2.6.8 and 6.1.1.4'
O O 0.0106 0.0060 'International Tables Vol C Tables 4.2.6.8 and 6.1.1.4'

loop_
_exptl_crystal_face_index_h
_exptl_crystal_face_index_k
_exptl_crystal_face_index_l
_exptl_crystal_face_perp_dist
_exptl_oxdiff_crystal_face_indexfrac_h
_exptl_oxdiff_crystal_face_indexfrac_k
_exptl_oxdiff_crystal_face_indexfrac_l
_exptl_oxdiff_crystal_face_x
_exptl_oxdiff_crystal_face_y
_exptl_oxdiff_crystal_face_z
0 -1 0 0.0534 0.0000 -1.0000 -0.0000 -0.0228 -0.0271 -0.0093
0 1 0 0.0474 -0.0000 1.0000 0.0000 0.0228 0.0271 0.0093
-1 2 0 0.0328 -1.0000 2.0000 0.0000 0.0104 0.0670 0.0676
1 -2 0 0.0418 1.0000 -2.0000 -0.0000 -0.0104 -0.0670 -0.0676
1 0 -1 0.1134 1.0000 0.0001 -1.0000 -0.0596 0.0649 -0.0423
-1 0 1 0.1144 -1.0000 -0.0001 1.0000 0.0596 -0.0649 0.0423
-1 0 0 0.0480 -1.0000 -0.0000 -0.0000 -0.0352 0.0129 0.0489
1 0 0 0.0590 1.0000 0.0000 0.0000 0.0352 -0.0129 -0.0489

loop_
_geom_angle_atom_site_label_1
_geom_angle_atom_site_label_2
_geom_angle_atom_site_label_3
_geom_angle
C1 C2 C3 118.54(11)
O1 C2 C1 121.51(12)
O1 C2 C3 119.95(12)
C4 C3 C2 106.51(9)
C4 C3 C8 105.99(10)
C8 C3 C2 109.67(10)
C9 C3 C2 111.16(10)
C9 C3 C4 110.87(10)
C9 C3 C8 112.36(10)
C6 C4 C3 116.10(10)
O2 C4 C3 120.99(12)
O2 C4 C6 122.74(12)
C17 C5 C8 110.54(11)
C4 C6 C17 111.38(12)
C12 C7 C19 120.50(12)
C16 C7 C12 117.14(12)
C16 C7 C19 122.36(12)
C5 C8 C3 113.00(11)
C10 C9 C3 117.08(10)
C11 C9 C3 123.96(11)
C11 C9 C10 118.95(11)
O3 C10 C9 108.25(9)
C13 C12 C7 121.36(11)
O3 C12 C7 114.82(11)
O3 C12 C13 123.82(11)
C12 C13 C14 120.41(12)
C13 C14 C18 119.72(12)
C15 C14 C13 118.71(12)
C15 C14 C18 121.57(12)
C14 C15 C16 120.31(12)
C7 C16 C15 122.03(13)
C5 C17 C6 110.81(11)
C12 O3 C10 116.72(9)

loop_
_geom_bond_atom_site_label_1
_geom_bond_atom_site_label_2
_geom_bond_distance
C1 C2 1.4998(18)
C2 C3 1.5539(17)
C2 O1 1.2107(16)
C3 C4 1.5462(17)
C3 C8 1.5492(17)
C3 C9 1.5316(16)
C4 C6 1.5114(19)
C4 O2 1.2140(15)
C5 C8 1.5273(19)
C5 C17 1.524(2)
C6 C17 1.533(2)
C7 C12 1.4023(17)
C7 C16 1.3888(19)
C7 C19 1.5038(18)
C9 C10 1.5041(16)
C9 C11 1.3251(18)
C10 O3 1.4333(14)
C12 C13 1.3883(17)
C12 O3 1.3787(14)
C13 C14 1.4020(17)
C14 C15 1.3818(19)
C14 C18 1.5098(19)
C15 C16 1.394(2)
